data_2209784
loop_
_publ_author_name
'Keblys, Vita E.'
'Fronczek, Frank R.'
'Newkome, George R.'
'Watkins, Steven F.'
'Weis, Claus D.'

_publ_section_title
;
 Tetramethyl 2,6-dioxoadamantane-1,3,5,7-tetracarboxylate
;
_journal_coeditor_code CF2047
_journal_issue 8
_journal_name_full 'Acta Crystallographica Section E'
_journal_page_first o3280
_journal_page_last o3281
_journal_paper_doi 10.1107/S1600536806025980
_journal_volume 62
_journal_year 2006
_chemical_formula_iupac 'C18 H20 O10'
_chemical_formula_moiety 'C18 H20 O10'
_chemical_formula_sum 'C18 H20 O10'
_chemical_formula_weight 396.34
_chemical_name_systematic
;
Tetramethyl 2,6-dioxoadamantane-1,3,5,7-tetracarboxylate
;
_space_group_IT_number 88
_symmetry_cell_setting tetragonal
_symmetry_space_group_name_Hall '-I 4ad'
_symmetry_space_group_name_H-M 'I 41/a :2'
_audit_creation_method 'WinGX routine CIF_UPDATE'
_cell_angle_alpha 90
_cell_angle_beta 90
_cell_angle_gamma 90
_cell_formula_units_Z 4
_cell_length_a 12.7635(8)
_cell_length_b 12.7635(8)
_cell_length_c 10.8158(6)
_cell_measurement_reflns_used 3719
_cell_measurement_temperature 110
_cell_measurement_theta_max 45.3
_cell_measurement_theta_min 2.5
_cell_volume 1761.97(18)
_computing_cell_refinement 'DENZO and SCALEPACK (Otwinowski & Minor, 1997)'
_computing_data_collection 'COLLECT (Nonius, 2000)'
_computing_data_reduction 'DENZO and SCALEPACK'
_computing_molecular_graphics 'ORTEP-3 for Windows (Farrugia, 1997)'
_computing_publication_material 'WinGX publication routines (Farrugia, 1999)'
_computing_structure_refinement 'SHELXL97 (Sheldrick, 1997)'
_computing_structure_solution 'SIR97 (Altomare <i>et al.</i>,  1999)'
_diffrn_measured_fraction_theta_full 0.995
_diffrn_measured_fraction_theta_max 0.996
_diffrn_measurement_device_type 'Nonius KappaCCD diffractometer with an Oxford Cryosystems Cryostream cooler'
_diffrn_measurement_method ' \w scans with \k offsets'
_diffrn_radiation_type MoK\a
_diffrn_radiation_wavelength 0.71073
_diffrn_reflns_av_R_equivalents 0.024
_diffrn_reflns_limit_h_max 25
_diffrn_reflns_limit_h_min -25
_diffrn_reflns_limit_k_max 17
_diffrn_reflns_limit_k_min -17
_diffrn_reflns_limit_l_max 21
_diffrn_reflns_limit_l_min -21
_diffrn_reflns_number 22791
_diffrn_reflns_theta_full 25
_diffrn_reflns_theta_max 45.3
_diffrn_reflns_theta_min 4
_diffrn_standards_number 0
_exptl_absorpt_coefficient_mu 0.124
_exptl_absorpt_correction_type none
_exptl_crystal_colour colorless
_exptl_crystal_density_diffrn 1.494
_exptl_crystal_density_method 'not measured'
_exptl_crystal_description 'bicapped square prism'
_exptl_crystal_F_000 832
_exptl_crystal_size_max 0.43
_exptl_crystal_size_mid 0.40
_exptl_crystal_size_min 0.40
_refine_diff_density_max 0.45
_refine_diff_density_min -0.32
_refine_ls_extinction_method none
_refine_ls_goodness_of_fit_ref 1.061
_refine_ls_hydrogen_treatment constr
_refine_ls_matrix_type full
_refine_ls_number_parameters 66
_refine_ls_number_reflns 3672
_refine_ls_number_restraints 0
_refine_ls_restrained_S_all 1.061
_refine_ls_R_factor_gt 0.042
_refine_ls_shift/su_max 0.001
_refine_ls_structure_factor_coef Fsqd
_refine_ls_weighting_details 'calc w=1/[\s^2^(Fo^2^)+(0.063P)^2^+0.5219P] where P=(Fo^2^+2Fc^2^)/3'
_refine_ls_weighting_scheme calc
_refine_ls_wR_factor_ref 0.127
_reflns_number_gt 2858
_reflns_number_total 3672
_reflns_threshold_expression I>2\s(I)
_cod_data_source_file cf2047.cif
_cod_data_source_block I
_cod_depositor_comments
;
The following automatic conversions were performed:
'_symmetry_cell_setting' value 'Tetragonal' changed to 'tetragonal'
according to '/home/saulius/struct/CIF-dictionaries/cif_core.dic'
dictionary named 'cif_core.dic' version 2.4.1 from
2010-06-29.

'_geom_bond_publ_flag' value 'Y' changed to 'y' according to
'/home/saulius/struct/CIF-dictionaries/cif_core.dic' dictionary named
'cif_core.dic' version 2.4.1 from 2010-06-29 (8 times).

Automatic conversion script
Id: cif_fix_enum 1527 2010-12-29 10:47:43Z saulius 

The following automatic conversions were performed:

'_symmetry_cell_setting' value 'Tetragonal' changed to 'tetragonal'
according to /home/saulius/struct/CIF-dictionaries/cif_core.dic
dictionary named 'cif_core.dic' version 2.4.1 from
2010-06-29.

'_geom_bond_publ_flag' value 'Y' changed to 'y'
according to /home/saulius/struct/CIF-dictionaries/cif_core.dic
dictionary named 'cif_core.dic' version 2.4.1 from 2010-06-29 (8
times).

Automatic conversion script
Id: cif_fix_values 1715 2011-07-08 13:25:40Z adriana 
;
_cod_original_sg_symbol_H-M 'I 41/a'
_cod_database_code 2209784
_cod_database_fobs_code 2209784

loop_
_symmetry_equiv_pos_as_xyz
'x, y, z'
'-x, -y+1/2, z'
'-y+3/4, x+1/4, z+1/4'
'y+1/4, -x+1/4, z+1/4'
'x+1/2, y+1/2, z+1/2'
'-x+1/2, -y+1, z+1/2'
'-y+5/4, x+3/4, z+3/4'
'y+3/4, -x+3/4, z+3/4'
'-x, -y, -z'
'x, y-1/2, -z'
'y-3/4, -x-1/4, -z-1/4'
'-y-1/4, x-1/4, -z-1/4'
'-x+1/2, -y+1/2, -z+1/2'
'x+1/2, y, -z+1/2'
'y-1/4, -x+1/4, -z+1/4'
'-y+1/4, x+1/4, -z+1/4'

loop_
_atom_site_type_symbol
_atom_site_label
_atom_site_fract_x
_atom_site_fract_y
_atom_site_fract_z
_atom_site_U_iso_or_equiv
_atom_site_adp_type
_atom_site_calc_flag
_atom_site_refinement_flags
_atom_site_occupancy
O O1 0.5 0.75 0.89856(5) 0.01866(11) Uani d S 1
O O2 0.70033(4) 0.59472(4) 0.82004(5) 0.02193(10) Uani d . 1
O O3 0.54614(3) 0.51067(3) 0.83016(4) 0.01676(8) Uani d . 1
C C1 0.5 0.75 0.78628(6) 0.01146(10) Uani d S 1
C C2 0.55318(4) 0.66568(3) 0.70754(4) 0.01060(8) Uani d . 1
C C3 0.46702(4) 0.61431(4) 0.62789(4) 0.01150(8) Uani d . 1
H H3A 0.4131 0.583 0.6823 0.014 Uiso calc R 1
H H3B 0.4979 0.5576 0.5772 0.014 Uiso calc R 1
C C4 0.60900(4) 0.58740(4) 0.79163(5) 0.01262(8) Uani d . 1
C C5 0.59624(5) 0.43064(5) 0.90454(7) 0.02149(11) Uani d . 1
H H5A 0.6504 0.3955 0.8555 0.032 Uiso calc R 1
H H5B 0.5438 0.3792 0.9311 0.032 Uiso calc R 1
H H5C 0.6284 0.4631 0.9774 0.032 Uiso calc R 1

loop_
_atom_site_aniso_label
_atom_site_aniso_U_11
_atom_site_aniso_U_22
_atom_site_aniso_U_33
_atom_site_aniso_U_12
_atom_site_aniso_U_13
_atom_site_aniso_U_23
O1 0.0318(3) 0.0154(2) 0.00875(19) 0.0012(2) 0 0
O2 0.01919(18) 0.01829(17) 0.0283(2) -0.00477(14) -0.01265(16) 0.00807(16)
O3 0.01609(15) 0.01436(14) 0.01984(18) -0.00030(12) 0.00064(13) 0.00717(13)
C1 0.0152(2) 0.0098(2) 0.0094(2) -0.00152(17) 0 0
C2 0.01213(15) 0.00969(14) 0.00997(15) -0.00025(11) -0.00151(12) 0.00039(11)
C3 0.01228(15) 0.01049(14) 0.01174(17) -0.00030(12) -0.00167(12) -0.00088(12)
C4 0.01545(17) 0.01037(15) 0.01203(17) -0.00070(12) -0.00238(13) 0.00091(12)
C5 0.0249(3) 0.0158(2) 0.0237(3) 0.00219(18) 0.0004(2) 0.00891(18)

loop_
_atom_type_symbol
_atom_type_description
_atom_type_scat_dispersion_real
_atom_type_scat_dispersion_imag
_atom_type_scat_source
C C 0.0033 0.0016 'International Tables Vol C Tables 4.2.6.8 and 6.1.1.4'
H H 0 0 'International Tables Vol C Tables 4.2.6.8 and 6.1.1.4'
O O 0.0106 0.006 'International Tables Vol C Tables 4.2.6.8 and 6.1.1.4'

loop_
_geom_angle_atom_site_label_1
_geom_angle_atom_site_label_2
_geom_angle_atom_site_label_3
_geom_angle_site_symmetry_1
_geom_angle_site_symmetry_3
_geom_angle
_geom_angle_publ_flag
C4 O3 C5 . . 115.21(5) y
O1 C1 C2 . 2_665 123.79(3) y
O1 C1 C2 . . 123.79(3) ?
C2 C1 C2 2_665 . 112.41(5) y
C4 C2 C1 . . 109.60(4) y
C4 C2 C3 . . 112.76(4) y
C1 C2 C3 . . 107.05(3) y
C4 C2 C3 . 16_656 108.38(4) y
C1 C2 C3 . 16_656 109.66(3) y
C3 C2 C3 . 16_656 109.37(3) y
C2 C3 C2 . 15_566 110.25(4) y
C2 C3 H3A . . 109.6 ?
C2 C3 H3A 15_566 . 109.6 ?
C2 C3 H3B . . 109.6 ?
C2 C3 H3B 15_566 . 109.6 ?
H3A C3 H3B . . 108.1 ?
O2 C4 O3 . . 123.90(5) y
O2 C4 C2 . . 123.39(4) y
O3 C4 C2 . . 112.71(4) y
O3 C5 H5A . . 109.5 ?
O3 C5 H5B . . 109.5 ?
H5A C5 H5B . . 109.5 ?
O3 C5 H5C . . 109.5 ?
H5A C5 H5C . . 109.5 ?
H5B C5 H5C . . 109.5 ?

loop_
_geom_bond_atom_site_label_1
_geom_bond_atom_site_label_2
_geom_bond_site_symmetry_2
_geom_bond_distance
_geom_bond_publ_flag
O1 C1 . 1.2144(9) y
O2 C4 . 1.2092(7) y
O3 C4 . 1.3329(6) y
O3 C5 . 1.4489(7) y
C1 C2 2_665 1.5310(6) ?
C1 C2 . 1.5310(6) y
C2 C4 . 1.5274(6) y
C2 C3 . 1.5432(6) y
C2 C3 16_656 1.5467(7) y
C3 C2 15_566 1.5466(7) ?
C3 H3A . 0.99 ?
C3 H3B . 0.99 ?
C5 H5A . 0.98 ?
C5 H5B . 0.98 ?
C5 H5C . 0.98 ?

loop_
_geom_torsion_atom_site_label_1
_geom_torsion_atom_site_label_2
_geom_torsion_atom_site_label_3
_geom_torsion_atom_site_label_4
_geom_torsion_site_symmetry_1
_geom_torsion_site_symmetry_4
_geom_torsion
_geom_torsion_publ_flag
O1 C1 C2 C4 . . -2.77(4) ?
C2 C1 C2 C4 2_665 . 177.23(4) ?
O1 C1 C2 C3 . . 119.83(3) ?
C2 C1 C2 C3 2_665 . -60.17(3) ?
O1 C1 C2 C3 . 16_656 -121.63(3) ?
C2 C1 C2 C3 2_665 16_656 58.38(3) ?
C4 C2 C3 C2 . 15_566 -178.45(4) ?
C1 C2 C3 C2 . 15_566 60.95(5) ?
C3 C2 C3 C2 16_656 15_566 -57.78(4) ?
C5 O3 C4 O2 . . -3.50(9) ?
C5 O3 C4 C2 . . 176.61(5) ?
C1 C2 C4 O2 . . -93.44(6) ?
C3 C2 C4 O2 . . 147.43(6) ?
C3 C2 C4 O2 16_656 . 26.21(7) y
C1 C2 C4 O3 . . 86.45(5) ?
C3 C2 C4 O3 . . -32.68(6) ?
C3 C2 C4 O3 16_656 . -153.91(4) ?
